data_1513121
loop_
_publ_author_name
'Kuwahara, Shunsuke'
'Nakamura, Masaya'
'Yamaguchi, Akira'
'Ikeda, Mari'
'Habata, Yoichi'

_publ_section_title
;
 Combination of a New Chiroptical Probe and Theoretical Calculations for
 Chirality Detection of Primary Amines
;
_journal_issue 22
_journal_name_full 'Organic Letters'
_journal_page_first 5738
_journal_paper_doi 10.1021/ol402767a
_journal_volume 15
_journal_year 2013
_chemical_absolute_configuration syn
_chemical_formula_sum 'C34 H37 N O2'
_chemical_formula_weight 491.65
_chemical_name_systematic
; 
 ? 
;
_space_group_IT_number 19
_symmetry_cell_setting orthorhombic
_symmetry_space_group_name_Hall 'P 2ac 2ab'
_symmetry_space_group_name_H-M 'P 21 21 21'
_atom_sites_solution_hydrogens geom
_atom_sites_solution_primary direct
_atom_sites_solution_secondary difmap
_audit_creation_method SHELXL-97
_cell_angle_alpha 90.00
_cell_angle_beta 90.00
_cell_angle_gamma 90.00
_cell_formula_units_Z 4
_cell_length_a 6.2995(3)
_cell_length_b 20.1090(11)
_cell_length_c 21.2319(12)
_cell_measurement_temperature 120
_cell_volume 2689.6(2)
_computing_cell_refinement 'Bruker SMART'
_computing_data_collection 'Bruker SMART'
_computing_data_reduction 'Bruker SAINT'
_computing_molecular_graphics 'Bruker SHELXTL'
_computing_publication_material 'Bruker SHELXTL'
_computing_structure_refinement 'SHELXL-97 (Sheldrick, 1997)'
_computing_structure_solution 'SHELXS-97 (Sheldrick, 1990)'
_diffrn_ambient_temperature 120
_diffrn_detector_area_resol_mean 8.366
_diffrn_measured_fraction_theta_full 0.999
_diffrn_measured_fraction_theta_max 0.999
_diffrn_measurement_device_type 'CCD area detector'
_diffrn_measurement_method 'phi and omega scans'
_diffrn_radiation_monochromator graphite
_diffrn_radiation_source 'fine-focus sealed tube'
_diffrn_radiation_type MoK\a
_diffrn_radiation_wavelength 0.71073
_diffrn_reflns_av_R_equivalents 0.0275
_diffrn_reflns_av_sigmaI/netI 0.0323
_diffrn_reflns_limit_h_max 8
_diffrn_reflns_limit_h_min -8
_diffrn_reflns_limit_k_max 26
_diffrn_reflns_limit_k_min -26
_diffrn_reflns_limit_l_max 24
_diffrn_reflns_limit_l_min -28
_diffrn_reflns_number 20137
_diffrn_reflns_theta_full 28.30
_diffrn_reflns_theta_max 28.30
_diffrn_reflns_theta_min 1.92
_exptl_absorpt_coefficient_mu 0.074
_exptl_absorpt_correction_T_max 0.9901
_exptl_absorpt_correction_T_min 0.9726
_exptl_absorpt_correction_type empirical
_exptl_absorpt_process_details 'SADABS; Sheldrick 1996'
_exptl_crystal_colour colorless
_exptl_crystal_density_diffrn 1.214
_exptl_crystal_density_method 'not measured'
_exptl_crystal_description block
_exptl_crystal_F_000 1056
_exptl_crystal_size_max 0.38
_exptl_crystal_size_mid 0.23
_exptl_crystal_size_min 0.14
_refine_diff_density_max 0.294
_refine_diff_density_min -0.164
_refine_diff_density_rms 0.046
_refine_ls_abs_structure_details 'Flack H D (1983), Acta Cryst. A39, 876-881'
_refine_ls_abs_structure_Flack 0.4(11)
_refine_ls_extinction_method none
_refine_ls_goodness_of_fit_ref 1.035
_refine_ls_hydrogen_treatment refall
_refine_ls_matrix_type full
_refine_ls_number_parameters 482
_refine_ls_number_reflns 6678
_refine_ls_number_restraints 0
_refine_ls_restrained_S_all 1.035
_refine_ls_R_factor_all 0.0489
_refine_ls_R_factor_gt 0.0442
_refine_ls_shift/su_max 0.003
_refine_ls_shift/su_mean 0.000
_refine_ls_structure_factor_coef Fsqd
_refine_ls_weighting_details 'calc w=1/[\s^2^(Fo^2^)+(0.0572P)^2^+0.4348P] where P=(Fo^2^+2Fc^2^)/3'
_refine_ls_weighting_scheme calc
_refine_ls_wR_factor_gt 0.1016
_refine_ls_wR_factor_ref 0.1043
_reflns_number_gt 6137
_reflns_number_total 6678
_reflns_threshold_expression >2sigma(I)
_cod_data_source_file ol402767a_si_001.cif
_cod_data_source_block (S)-2a
_cod_depositor_comments
;
The following automatic conversions were performed:

'_symmetry_cell_setting' value 'Orthorhombic' changed to
'orthorhombic' according to
/home/saulius/struct/CIF-dictionaries/cif_core.dic dictionary named
'cif_core.dic' version 2.4.2 from 2011-04-26.

Automatic conversion script
Id: cif_fix_values 1891 2012-01-12 08:04:46Z andrius 
;
_cod_original_sg_symbol_H-M P2(1)2(1)2(1)
_cod_database_code 1513121

loop_
_symmetry_equiv_pos_as_xyz
'x, y, z'
'-x+1/2, -y, z+1/2'
'-x, y+1/2, -z+1/2'
'x+1/2, -y+1/2, -z'

loop_
_atom_site_label
_atom_site_type_symbol
_atom_site_fract_x
_atom_site_fract_y
_atom_site_fract_z
_atom_site_U_iso_or_equiv
_atom_site_adp_type
_atom_site_occupancy
_atom_site_symmetry_multiplicity
_atom_site_calc_flag
O2 O 0.82850(19) -0.17650(6) 1.02320(6) 0.0300(3) Uani 1 1 d
O1 O 0.6057(2) -0.20614(5) 0.47619(5) 0.0286(3) Uani 1 1 d
N1 N 0.1378(2) 0.21940(6) 0.74609(6) 0.0215(3) Uani 1 1 d
C14 C 0.0011(3) 0.16006(7) 0.74022(7) 0.0224(3) Uani 1 1 d
C19 C 0.5488(2) 0.04004(7) 0.87374(7) 0.0217(3) Uani 1 1 d
C31 C 0.0195(2) 0.33790(7) 0.73770(7) 0.0219(3) Uani 1 1 d
C23 C 0.8950(3) -0.06544(8) 0.98077(7) 0.0239(3) Uani 1 1 d
C5 C 0.2421(3) 0.00003(7) 0.62231(7) 0.0219(3) Uani 1 1 d
C21 C 0.6246(3) -0.01557(7) 0.91406(7) 0.0219(3) Uani 1 1 d
C10 C 0.5059(3) -0.15624(7) 0.50867(7) 0.0232(3) Uani 1 1 d
C15 C 0.3677(2) 0.07993(7) 0.77955(7) 0.0210(3) Uani 1 1 d
C20 C 0.4358(3) 0.02821(8) 0.81841(7) 0.0223(3) Uani 1 1 d
C28 C 0.3631(2) 0.20236(8) 0.75178(7) 0.0231(3) Uani 1 1 d
C7 C 0.3330(3) -0.05333(7) 0.58200(7) 0.0219(3) Uani 1 1 d
C17 C 0.5230(3) 0.15784(7) 0.85204(7) 0.0229(3) Uani 1 1 d
C2 C 0.0844(2) 0.10434(7) 0.69895(7) 0.0218(3) Uani 1 1 d
C6 C 0.3339(2) 0.01481(7) 0.68047(7) 0.0218(3) Uani 1 1 d
C16 C 0.4117(2) 0.14593(7) 0.79651(7) 0.0209(3) Uani 1 1 d
C4 C 0.0652(3) 0.03721(8) 0.60390(7) 0.0250(3) Uani 1 1 d
C29 C 0.1090(3) 0.27642(8) 0.70221(7) 0.0228(3) Uani 1 1 d
C26 C 0.5031(3) -0.07349(8) 0.92209(7) 0.0251(3) Uani 1 1 d
C8 C 0.2159(3) -0.08436(8) 0.53487(8) 0.0282(3) Uani 1 1 d
C22 C 0.8205(3) -0.01305(8) 0.94421(8) 0.0240(3) Uani 1 1 d
C1 C 0.2592(2) 0.06606(7) 0.71860(7) 0.0211(3) Uani 1 1 d
C24 C 0.7721(3) -0.12229(7) 0.98796(7) 0.0236(3) Uani 1 1 d
C12 C 0.5433(3) -0.07374(8) 0.58949(7) 0.0248(3) Uani 1 1 d
C30 C -0.0122(4) 0.26007(9) 0.64163(8) 0.0340(4) Uani 1 1 d
C11 C 0.6285(3) -0.12444(8) 0.55435(7) 0.0255(3) Uani 1 1 d
C25 C 0.5749(3) -0.12599(8) 0.95819(7) 0.0258(3) Uani 1 1 d
C18 C 0.5916(3) 0.10606(8) 0.88973(7) 0.0235(3) Uani 1 1 d
C33 C 0.0217(3) 0.39888(9) 0.69452(9) 0.0324(4) Uani 1 1 d
C9 C 0.2999(3) -0.13549(8) 0.49830(8) 0.0292(4) Uani 1 1 d
C34 C 0.1610(3) 0.35333(9) 0.79420(8) 0.0265(3) Uani 1 1 d
C3 C -0.0114(3) 0.08791(8) 0.64174(7) 0.0258(3) Uani 1 1 d
C32 C -0.2061(3) 0.32520(9) 0.76121(9) 0.0310(4) Uani 1 1 d
C27 C 1.0275(3) -0.17391(10) 1.05479(9) 0.0347(4) Uani 1 1 d
C13 C 0.4984(3) -0.23179(9) 0.42202(8) 0.0312(4) Uani 1 1 d
H10 H 0.408(3) -0.0175(9) 0.8061(8) 0.024(4) Uiso 1 1 d
H4 H -0.005(3) 0.0285(8) 0.5648(8) 0.020(4) Uiso 1 1 d
H2 H 0.370(3) -0.0777(9) 0.9015(8) 0.026(4) Uiso 1 1 d
H3 H 0.492(3) -0.1633(8) 0.9631(8) 0.024(4) Uiso 1 1 d
H6 H 0.589(3) -0.2663(9) 0.4068(9) 0.031(5) Uiso 1 1 d
H8 H 0.306(3) 0.3640(10) 0.7803(10) 0.033(5) Uiso 1 1 d
H1 H 0.552(3) 0.2035(8) 0.8634(7) 0.016(4) Uiso 1 1 d
H9 H -0.020(3) 0.1435(8) 0.7840(8) 0.021(4) Uiso 1 1 d
H7 H 0.258(3) 0.2888(9) 0.6887(9) 0.032(5) Uiso 1 1 d
H5 H 0.486(3) -0.1984(10) 0.3917(10) 0.035(5) Uiso 1 1 d
H14 H 0.425(3) 0.1903(9) 0.7111(9) 0.022(4) Uiso 1 1 d
H15 H -0.135(3) 0.1753(8) 0.7244(8) 0.021(4) Uiso 1 1 d
H20 H 0.074(3) -0.0716(9) 0.5286(8) 0.031(5) Uiso 1 1 d
H16 H 0.110(3) 0.3907(10) 0.8168(9) 0.034(5) Uiso 1 1 d
H11 H 1.142(3) -0.1723(9) 1.0250(9) 0.027(5) Uiso 1 1 d
H17 H 0.172(4) 0.4033(11) 0.6752(10) 0.045(6) Uiso 1 1 d
H13 H 0.437(3) 0.2413(8) 0.7678(8) 0.018(4) Uiso 1 1 d
H18 H 0.451(3) -0.0111(9) 0.6957(8) 0.022(4) Uiso 1 1 d
H12 H 0.669(3) 0.1149(9) 0.9268(9) 0.031(5) Uiso 1 1 d
H19 H 0.628(3) -0.0521(9) 0.6189(9) 0.028(5) Uiso 1 1 d
H25 H -0.132(3) 0.1118(9) 0.6287(8) 0.024(4) Uiso 1 1 d
H23 H 1.025(3) -0.0620(9) 0.9997(8) 0.025(5) Uiso 1 1 d
H29 H -0.002(3) 0.2971(10) 0.6140(9) 0.030(5) Uiso 1 1 d
H28 H -0.215(4) 0.2837(10) 0.7868(10) 0.038(5) Uiso 1 1 d
H21 H 1.032(4) -0.1355(10) 1.0840(10) 0.041(6) Uiso 1 1 d
H24 H 0.774(3) -0.1387(9) 0.5593(9) 0.029(5) Uiso 1 1 d
H22 H 0.908(3) 0.0238(9) 0.9368(9) 0.026(4) Uiso 1 1 d
H27 H -0.312(4) 0.3188(10) 0.7250(10) 0.039(6) Uiso 1 1 d
H30 H 0.050(4) 0.2218(11) 0.6215(10) 0.041(6) Uiso 1 1 d
H26 H 0.170(3) 0.3153(9) 0.8229(9) 0.025(5) Uiso 1 1 d
H36 H -0.017(3) 0.4409(10) 0.7186(9) 0.033(5) Uiso 1 1 d
H33 H 0.216(3) -0.1542(9) 0.4654(10) 0.035(5) Uiso 1 1 d
H35 H -0.250(4) 0.3619(11) 0.7866(12) 0.048(6) Uiso 1 1 d
H37 H -0.072(4) 0.3944(11) 0.6583(10) 0.046(6) Uiso 1 1 d
H34 H -0.167(4) 0.2505(10) 0.6522(10) 0.036(5) Uiso 1 1 d
H31 H 1.046(3) -0.2150(10) 1.0780(10) 0.037(5) Uiso 1 1 d
H32 H 0.364(4) -0.2522(10) 0.4343(10) 0.039(6) Uiso 1 1 d

loop_
_atom_site_aniso_label
_atom_site_aniso_U_11
_atom_site_aniso_U_22
_atom_site_aniso_U_33
_atom_site_aniso_U_23
_atom_site_aniso_U_13
_atom_site_aniso_U_12
O2 0.0313(6) 0.0282(5) 0.0304(6) 0.0054(5) -0.0028(5) 0.0020(5)
O1 0.0369(6) 0.0257(5) 0.0232(5) -0.0040(4) -0.0020(5) 0.0017(5)
N1 0.0190(6) 0.0211(5) 0.0246(6) 0.0016(5) 0.0003(5) -0.0012(5)
C14 0.0192(7) 0.0230(7) 0.0250(7) 0.0002(6) -0.0002(6) -0.0016(6)
C19 0.0193(7) 0.0264(7) 0.0193(7) -0.0007(6) 0.0010(6) 0.0003(6)
C31 0.0191(7) 0.0228(6) 0.0238(7) 0.0014(6) -0.0007(6) -0.0008(6)
C23 0.0220(7) 0.0288(7) 0.0210(7) -0.0040(6) -0.0027(6) 0.0017(6)
C5 0.0234(7) 0.0210(6) 0.0213(7) 0.0001(6) -0.0033(6) -0.0035(6)
C21 0.0244(7) 0.0243(7) 0.0171(6) -0.0029(5) -0.0002(6) 0.0016(6)
C10 0.0309(8) 0.0194(6) 0.0194(7) 0.0028(5) 0.0008(6) -0.0036(6)
C15 0.0175(6) 0.0257(7) 0.0197(7) -0.0011(6) -0.0005(5) -0.0008(6)
C20 0.0222(7) 0.0228(7) 0.0218(7) -0.0026(6) -0.0012(6) -0.0005(6)
C28 0.0210(7) 0.0250(7) 0.0233(7) 0.0026(6) -0.0018(6) -0.0035(6)
C7 0.0264(8) 0.0189(6) 0.0202(7) 0.0031(6) -0.0016(6) -0.0015(6)
C17 0.0225(7) 0.0225(7) 0.0237(7) -0.0036(6) -0.0002(6) -0.0024(6)
C2 0.0206(7) 0.0210(7) 0.0238(7) 0.0011(6) -0.0001(6) -0.0025(6)
C6 0.0223(7) 0.0218(7) 0.0213(7) 0.0023(6) -0.0037(6) -0.0007(6)
C16 0.0166(6) 0.0247(7) 0.0214(7) 0.0009(6) 0.0006(6) -0.0005(6)
C4 0.0262(8) 0.0258(7) 0.0230(7) 0.0008(6) -0.0078(6) -0.0024(6)
C29 0.0225(7) 0.0249(7) 0.0208(7) 0.0024(6) 0.0007(6) -0.0003(6)
C26 0.0210(7) 0.0317(8) 0.0228(7) -0.0039(6) -0.0023(6) -0.0017(6)
C8 0.0227(8) 0.0292(8) 0.0326(9) -0.0042(7) -0.0065(7) -0.0014(6)
C22 0.0243(7) 0.0257(7) 0.0221(7) -0.0029(6) -0.0018(6) -0.0009(6)
C1 0.0217(7) 0.0217(7) 0.0197(7) 0.0024(5) -0.0021(6) -0.0038(6)
C24 0.0276(8) 0.0245(7) 0.0186(7) -0.0023(6) 0.0014(6) 0.0045(6)
C12 0.0280(8) 0.0253(7) 0.0212(7) -0.0004(6) -0.0075(6) -0.0007(6)
C30 0.0489(12) 0.0314(8) 0.0215(8) 0.0019(7) -0.0065(8) -0.0005(8)
C11 0.0273(8) 0.0261(7) 0.0230(7) 0.0015(6) -0.0034(7) 0.0018(6)
C25 0.0261(8) 0.0247(7) 0.0264(7) 0.0007(6) 0.0017(6) -0.0038(6)
C18 0.0213(7) 0.0302(7) 0.0191(7) -0.0030(6) -0.0027(6) -0.0009(6)
C33 0.0341(9) 0.0288(8) 0.0342(9) 0.0086(7) 0.0000(8) 0.0035(7)
C9 0.0314(9) 0.0285(8) 0.0277(8) -0.0066(6) -0.0087(7) -0.0040(7)
C34 0.0257(8) 0.0259(8) 0.0280(8) -0.0037(7) -0.0034(6) -0.0027(7)
C3 0.0206(7) 0.0273(7) 0.0294(8) 0.0015(6) -0.0074(6) 0.0010(6)
C32 0.0212(8) 0.0345(8) 0.0371(9) -0.0012(8) 0.0039(7) -0.0020(7)
C27 0.0329(9) 0.0344(9) 0.0368(9) 0.0067(8) -0.0055(8) 0.0067(8)
C13 0.0358(9) 0.0308(8) 0.0271(8) -0.0078(7) 0.0028(7) -0.0076(8)

loop_
_atom_type_symbol
_atom_type_description
_atom_type_scat_dispersion_real
_atom_type_scat_dispersion_imag
_atom_type_scat_source
C C 0.0033 0.0016 'International Tables Vol C Tables 4.2.6.8 and 6.1.1.4'
H H 0.0000 0.0000 'International Tables Vol C Tables 4.2.6.8 and 6.1.1.4'
N N 0.0061 0.0033 'International Tables Vol C Tables 4.2.6.8 and 6.1.1.4'
O O 0.0106 0.0060 'International Tables Vol C Tables 4.2.6.8 and 6.1.1.4'

loop_
_geom_angle_atom_site_label_1
_geom_angle_atom_site_label_2
_geom_angle_atom_site_label_3
_geom_angle
C24 O2 C27 117.20(13)
C10 O1 C13 116.86(13)
C28 N1 C14 112.51(12)
C28 N1 C29 110.50(12)
C14 N1 C29 119.89(12)
N1 C14 C2 116.37(13)
N1 C14 H9 105.6(10)
C2 C14 H9 109.9(10)
N1 C14 H15 106.7(10)
C2 C14 H15 109.9(10)
H9 C14 H15 108.1(15)
C20 C19 C18 117.75(14)
C20 C19 C21 121.38(13)
C18 C19 C21 120.86(13)
C34 C31 C32 108.69(13)
C34 C31 C33 107.60(13)
C32 C31 C33 109.77(14)
C34 C31 C29 109.33(13)
C32 C31 C29 111.28(13)
C33 C31 C29 110.09(13)
C24 C23 C22 119.80(14)
C24 C23 H23 120.8(11)
C22 C23 H23 119.4(12)
C6 C5 C4 117.65(14)
C6 C5 C7 120.22(14)
C4 C5 C7 122.14(14)
C22 C21 C26 117.25(14)
C22 C21 C19 121.49(14)
C26 C21 C19 121.25(14)
O1 C10 C9 124.91(14)
O1 C10 C11 115.57(14)
C9 C10 C11 119.51(15)
C20 C15 C16 119.52(13)
C20 C15 C1 121.02(13)
C16 C15 C1 119.38(13)
C19 C20 C15 121.88(14)
C19 C20 H10 118.8(10)
C15 C20 H10 119.3(10)
N1 C28 C16 115.08(12)
N1 C28 H14 111.8(11)
C16 C28 H14 106.8(11)
N1 C28 H13 107.7(10)
C16 C28 H13 106.8(10)
H14 C28 H13 108.4(15)
C8 C7 C12 116.97(14)
C8 C7 C5 122.23(14)
C12 C7 C5 120.80(14)
C18 C17 C16 121.20(13)
C18 C17 H1 120.8(10)
C16 C17 H1 118.0(10)
C3 C2 C1 117.84(14)
C3 C2 C14 121.90(14)
C1 C2 C14 120.24(13)
C1 C6 C5 122.13(14)
C1 C6 H18 117.7(10)
C5 C6 H18 120.1(10)
C17 C16 C15 118.65(13)
C17 C16 C28 120.33(13)
C15 C16 C28 120.61(13)
C3 C4 C5 120.63(14)
C3 C4 H4 118.6(10)
C5 C4 H4 120.8(10)
N1 C29 C30 114.91(13)
N1 C29 C31 110.71(11)
C30 C29 C31 113.41(14)
N1 C29 H7 104.6(11)
C30 C29 H7 106.1(11)
C31 C29 H7 106.1(11)
C25 C26 C21 121.54(15)
C25 C26 H2 118.5(11)
C21 C26 H2 119.9(11)
C7 C8 C9 122.05(15)
C7 C8 H20 119.0(12)
C9 C8 H20 118.9(12)
C23 C22 C21 121.92(15)
C23 C22 H22 119.6(12)
C21 C22 H22 118.3(12)
C6 C1 C2 119.82(13)
C6 C1 C15 119.21(13)
C2 C1 C15 120.96(13)
O2 C24 C23 124.80(15)
O2 C24 C25 115.85(14)
C23 C24 C25 119.34(14)
C11 C12 C7 121.85(15)
C11 C12 H19 119.2(12)
C7 C12 H19 119.0(12)
C29 C30 H29 108.5(12)
C29 C30 H30 110.0(13)
H29 C30 H30 109.0(17)
C29 C30 H34 109.4(12)
H29 C30 H34 110.4(18)
H30 C30 H34 109.6(18)
C12 C11 C10 120.12(16)
C12 C11 H24 122.2(11)
C10 C11 H24 117.7(11)
C26 C25 C24 120.15(15)
C26 C25 H3 120.1(11)
C24 C25 H3 119.7(11)
C17 C18 C19 120.99(14)
C17 C18 H12 120.1(11)
C19 C18 H12 118.9(11)
C31 C33 H17 108.2(12)
C31 C33 H36 111.2(11)
H17 C33 H36 110.4(17)
C31 C33 H37 113.2(13)
H17 C33 H37 104.5(18)
H36 C33 H37 109.1(18)
C10 C9 C8 119.42(15)
C10 C9 H33 121.1(12)
C8 C9 H33 119.4(12)
C31 C34 H8 110.6(12)
C31 C34 H16 111.1(12)
H8 C34 H16 107.2(17)
C31 C34 H26 111.4(11)
H8 C34 H26 107.6(16)
H16 C34 H26 108.8(15)
C4 C3 C2 121.89(15)
C4 C3 H25 119.2(11)
C2 C3 H25 118.9(11)
C31 C32 H28 111.9(13)
C31 C32 H27 112.5(12)
H28 C32 H27 105.3(17)
C31 C32 H35 109.1(15)
H28 C32 H35 108.7(18)
H27 C32 H35 109.2(19)
O2 C27 H11 110.6(11)
O2 C27 H21 110.4(13)
H11 C27 H21 111.5(18)
O2 C27 H31 108.5(13)
H11 C27 H31 105.7(17)
H21 C27 H31 110.1(16)
O1 C13 H6 104.5(12)
O1 C13 H5 109.6(12)
H6 C13 H5 110.0(17)
O1 C13 H32 110.2(12)
H6 C13 H32 107.6(16)
H5 C13 H32 114.5(18)

loop_
_geom_bond_atom_site_label_1
_geom_bond_atom_site_label_2
_geom_bond_distance
O2 C24 1.3691(18)
O2 C27 1.422(2)
O1 C10 1.3703(19)
O1 C13 1.430(2)
N1 C28 1.465(2)
N1 C14 1.4769(19)
N1 C29 1.4885(19)
C14 C2 1.516(2)
C14 H9 0.996(17)
C14 H15 0.969(18)
C19 C20 1.394(2)
C19 C18 1.397(2)
C19 C21 1.487(2)
C31 C34 1.527(2)
C31 C32 1.527(2)
C31 C33 1.531(2)
C31 C29 1.554(2)
C23 C24 1.389(2)
C23 C22 1.390(2)
C23 H23 0.92(2)
C5 C6 1.396(2)
C5 C4 1.398(2)
C5 C7 1.487(2)
C21 C22 1.391(2)
C21 C26 1.404(2)
C10 C9 1.381(2)
C10 C11 1.395(2)
C15 C20 1.395(2)
C15 C16 1.403(2)
C15 C1 1.490(2)
C20 H10 0.972(18)
C28 C16 1.511(2)
C28 H14 0.979(18)
C28 H13 0.972(17)
C7 C8 1.391(2)
C7 C12 1.396(2)
C17 C18 1.383(2)
C17 C16 1.392(2)
C17 H1 0.966(17)
C2 C3 1.396(2)
C2 C1 1.407(2)
C6 C1 1.393(2)
C6 H18 0.958(19)
C4 C3 1.385(2)
C4 H4 0.956(18)
C29 C30 1.531(2)
C29 H7 1.01(2)
C26 C25 1.381(2)
C26 H2 0.95(2)
C8 C9 1.393(2)
C8 H20 0.94(2)
C22 H22 0.938(19)
C24 C25 1.396(2)
C12 C11 1.373(2)
C12 H19 0.93(2)
C30 H29 0.95(2)
C30 H30 0.96(2)
C30 H34 1.02(2)
C11 H24 0.97(2)
C25 H3 0.918(18)
C18 H12 0.94(2)
C33 H17 1.04(2)
C33 H36 1.02(2)
C33 H37 0.97(2)
C9 H33 0.95(2)
C34 H8 0.98(2)
C34 H16 0.95(2)
C34 H26 0.980(19)
C3 H25 0.938(19)
C32 H28 1.00(2)
C32 H27 1.03(2)
C32 H35 0.96(2)
C27 H11 0.96(2)
C27 H21 0.99(2)
C27 H31 0.97(2)
C13 H6 0.96(2)
C13 H5 0.93(2)
C13 H32 0.97(2)
